data_4074443
loop_
_publ_author_name
'Maynadi\'e, J\'er\^ome'
'Berthet, Jean-Claude'
'Thu\'ery, Pierre'
'Ephritikhine, Michel'

_publ_section_title
;
 From Bent to Linear Uranium Metallocenes: Influence of
 Counterion, Solvent, and Metal Ion Oxidation State
;
_journal_issue 23
_journal_name_full Organometallics
_journal_page_first 5603
_journal_page_last 5611
_journal_paper_doi 10.1021/om060642g
_journal_volume 25
_journal_year 2006
_chemical_formula_sum 'C70 H108 F18 Na2 O24 S6 U2'
_chemical_formula_weight 2390.02
_space_group_IT_number 61
_symmetry_cell_setting orthorhombic
_symmetry_space_group_name_Hall '-P 2ac 2ab'
_symmetry_space_group_name_H-M 'P b c a'
_atom_sites_solution_hydrogens geom
_atom_sites_solution_primary direct
_atom_sites_solution_secondary difmap
_audit_creation_method SHELXL-97
_cell_angle_alpha 90.00
_cell_angle_beta 90.00
_cell_angle_gamma 90.00
_cell_formula_units_Z 4
_cell_length_a 29.475(3)
_cell_length_b 9.9062(7)
_cell_length_c 30.888(4)
_cell_measurement_reflns_used 168083
_cell_measurement_temperature 100(2)
_cell_measurement_theta_max 25.68
_cell_measurement_theta_min 2.98
_cell_volume 9018.8(16)
_computing_cell_refinement 'HKL2000 (Otwinowski & Minor, 1997)'
_computing_data_collection 'COLLECT (Hooft, 1998)'
_computing_data_reduction 'HKL2000 (Otwinowski & Minor, 1997)'
_computing_molecular_graphics 'SHELXTL (Sheldrick, 1999)'
_computing_publication_material 'SHELXTL (Sheldrick, 1999); PLATON (Spek, 2003)'
_computing_structure_refinement 'SHELXL-97 (Sheldrick, 1997)'
_computing_structure_solution 'SHELXS-97 (Sheldrick, 1997)'
_diffrn_ambient_temperature 100(2)
_diffrn_measured_fraction_theta_full 0.997
_diffrn_measured_fraction_theta_max 0.997
_diffrn_measurement_device_type 'Nonius Kappa-CCD area-detector diffractometer'
_diffrn_measurement_method 'one \f and seven \w scans with 2\% steps'
_diffrn_radiation_monochromator graphite
_diffrn_radiation_source 'fine-focus sealed tube'
_diffrn_radiation_type MoK\a
_diffrn_radiation_wavelength 0.71073
_diffrn_reflns_av_R_equivalents 0.0934
_diffrn_reflns_av_sigmaI/netI 0.1336
_diffrn_reflns_limit_h_max 35
_diffrn_reflns_limit_h_min -35
_diffrn_reflns_limit_k_max 12
_diffrn_reflns_limit_k_min -12
_diffrn_reflns_limit_l_max 37
_diffrn_reflns_limit_l_min -37
_diffrn_reflns_number 168083
_diffrn_reflns_theta_full 25.68
_diffrn_reflns_theta_max 25.68
_diffrn_reflns_theta_min 2.98
_diffrn_standards_decay_% 0
_diffrn_standards_interval_time 0
_diffrn_standards_number 0
_exptl_absorpt_coefficient_mu 3.841
_exptl_absorpt_correction_T_max 0.825
_exptl_absorpt_correction_T_min 0.509
_exptl_absorpt_correction_type multi-scan
_exptl_absorpt_process_details 'SCALEPACK (Otwinowski & Minor, 1997)'
_exptl_crystal_colour 'translucent dark red'
_exptl_crystal_density_diffrn 1.760
_exptl_crystal_description needle
_exptl_crystal_F_000 4736
_exptl_crystal_size_max 0.20
_exptl_crystal_size_mid 0.05
_exptl_crystal_size_min 0.05
_refine_diff_density_max 1.372
_refine_diff_density_min -0.853
_refine_diff_density_rms 0.125
_refine_ls_extinction_method none
_refine_ls_goodness_of_fit_ref 0.979
_refine_ls_hydrogen_treatment constr
_refine_ls_matrix_type full
_refine_ls_number_parameters 560
_refine_ls_number_reflns 8527
_refine_ls_number_restraints 25
_refine_ls_restrained_S_all 0.990
_refine_ls_R_factor_all 0.1423
_refine_ls_R_factor_gt 0.0601
_refine_ls_shift/su_max 0.001
_refine_ls_shift/su_mean 0.000
_refine_ls_structure_factor_coef Fsqd
_refine_ls_weighting_details 'calc w=1/[\s^2^(Fo^2^)+(0.0505P)^2^] where P=(Fo^2^+2Fc^2^)/3'
_refine_ls_weighting_scheme calc
_refine_ls_wR_factor_gt 0.1063
_refine_ls_wR_factor_ref 0.1228
_reflns_number_gt 4396
_reflns_number_total 8527
_reflns_threshold_expression >2sigma(I)
_cod_data_source_file om060642gsi20060718_024903.cif
_cod_data_source_block 10.2(CH~2~)~4~O
_cod_database_code 4074443

loop_
_symmetry_equiv_pos_as_xyz
'x, y, z'
'-x+1/2, -y, z+1/2'
'-x, y+1/2, -z+1/2'
'x+1/2, -y+1/2, -z'
'-x, -y, -z'
'x-1/2, y, -z-1/2'
'x, -y-1/2, z-1/2'
'-x-1/2, y-1/2, z'

loop_
_atom_site_label
_atom_site_type_symbol
_atom_site_fract_x
_atom_site_fract_y
_atom_site_fract_z
_atom_site_U_iso_or_equiv
_atom_site_adp_type
_atom_site_occupancy
_atom_site_symmetry_multiplicity
_atom_site_calc_flag
_atom_site_refinement_flags
U U 0.092828(11) 0.64044(3) 0.128444(11) 0.04148(13) Uani 1 1 d .
Na Na -0.08374(11) 0.4988(3) 0.05491(11) 0.0500(9) Uani 1 1 d .
S1 S -0.02410(9) 0.5356(2) 0.16474(8) 0.0496(7) Uani 1 1 d .
S2 S 0.03590(8) 0.3866(2) 0.05201(8) 0.0434(6) Uani 1 1 d .
S3 S 0.16213(8) 0.5125(2) 0.03476(9) 0.0526(7) Uani 1 1 d .
O1 O 0.01879(19) 0.6100(5) 0.15933(18) 0.0457(16) Uani 1 1 d .
O2 O -0.05223(18) 0.5408(5) 0.12715(19) 0.0508(16) Uani 1 1 d .
O3 O -0.01883(19) 0.4085(6) 0.1864(2) 0.0564(17) Uani 1 1 d .
O4 O 0.05844(19) 0.4681(5) 0.08591(18) 0.0452(16) Uani 1 1 d .
O5 O -0.0124(2) 0.3991(5) 0.05262(19) 0.0503(16) Uani 1 1 d .
O6 O 0.0574(2) 0.3952(5) 0.01092(18) 0.0487(16) Uani 1 1 d .
O7 O 0.14906(18) 0.5868(5) 0.07459(18) 0.0450(16) Uani 1 1 d .
O8 O 0.1423(2) 0.5686(6) -0.00388(19) 0.0559(17) Uani 1 1 d .
O9 O 0.1623(2) 0.3701(5) 0.03925(19) 0.0539(17) Uani 1 1 d .
O10 O -0.1203(3) 0.6999(7) 0.0693(2) 0.075(2) Uani 1 1 d .
O11 O -0.1239(3) 0.3290(8) 0.0933(2) 0.096(3) Uani 1 1 d U
F1 F -0.06745(19) 0.7577(5) 0.18707(17) 0.0694(17) Uani 1 1 d .
F2 F -0.03092(19) 0.6625(6) 0.23896(18) 0.0763(17) Uani 1 1 d .
F3 F -0.0930(2) 0.5758(6) 0.21513(18) 0.0766(17) Uani 1 1 d .
F4 F 0.03116(18) 0.1282(4) 0.04077(17) 0.0598(15) Uani 1 1 d .
F5 F 0.02511(17) 0.1897(5) 0.10733(18) 0.0567(14) Uani 1 1 d .
F6 F 0.09028(18) 0.1914(4) 0.07608(16) 0.0526(13) Uani 1 1 d .
F7 F 0.24518(19) 0.5302(6) 0.0654(2) 0.090(2) Uani 1 1 d .
F8 F 0.23970(19) 0.4843(6) -0.0025(2) 0.0854(19) Uani 1 1 d .
F9 F 0.22769(17) 0.6857(5) 0.0195(2) 0.0794(19) Uani 1 1 d .
C1 C -0.0555(4) 0.6413(11) 0.2036(3) 0.056(3) Uani 1 1 d .
C2 C 0.0462(3) 0.2133(9) 0.0708(3) 0.046(2) Uani 1 1 d .
C3 C 0.2221(4) 0.5579(11) 0.0289(4) 0.062(3) Uani 1 1 d .
C4 C 0.1135(3) 0.8699(8) 0.0833(3) 0.042(2) Uani 1 1 d .
C5 C 0.1091(3) 0.9126(8) 0.1265(3) 0.047(2) Uani 1 1 d .
C6 C 0.0633(3) 0.8995(8) 0.1386(3) 0.044(2) Uani 1 1 d .
C7 C 0.0392(3) 0.8471(8) 0.1009(3) 0.046(2) Uani 1 1 d .
C8 C 0.0715(3) 0.8303(8) 0.0674(3) 0.043(2) Uani 1 1 d .
C9 C 0.1566(3) 0.8913(8) 0.0569(3) 0.060(3) Uani 1 1 d .
H9A H 0.1593 0.9850 0.0494 0.090 Uiso 1 1 calc R
H9B H 0.1551 0.8381 0.0309 0.090 Uiso 1 1 calc R
H9C H 0.1824 0.8642 0.0737 0.090 Uiso 1 1 calc R
C10 C 0.1451(3) 0.9910(8) 0.1504(3) 0.066(3) Uani 1 1 d .
H10A H 0.1724 0.9382 0.1521 0.099 Uiso 1 1 calc R
H10B H 0.1346 1.0111 0.1791 0.099 Uiso 1 1 calc R
H10C H 0.1512 1.0737 0.1353 0.099 Uiso 1 1 calc R
C11 C 0.0415(3) 0.9414(9) 0.1809(3) 0.063(3) Uani 1 1 d .
H11A H 0.0391 0.8644 0.1996 0.095 Uiso 1 1 calc R
H11B H 0.0118 0.9771 0.1753 0.095 Uiso 1 1 calc R
H11C H 0.0598 1.0093 0.1946 0.095 Uiso 1 1 calc R
C12 C -0.0108(3) 0.8357(8) 0.0950(3) 0.064(3) Uani 1 1 d .
H12A H -0.0218 0.9133 0.0797 0.096 Uiso 1 1 calc R
H12B H -0.0253 0.8307 0.1228 0.096 Uiso 1 1 calc R
H12C H -0.0176 0.7556 0.0788 0.096 Uiso 1 1 calc R
C13 C 0.0591(3) 0.7876(9) 0.0220(3) 0.053(3) Uani 1 1 d .
H13A H 0.0466 0.8633 0.0067 0.079 Uiso 1 1 calc R
H13B H 0.0371 0.7164 0.0233 0.079 Uiso 1 1 calc R
H13C H 0.0858 0.7561 0.0073 0.079 Uiso 1 1 calc R
C14 C 0.1557(3) 0.4769(9) 0.1659(3) 0.041(2) Uani 1 1 d .
C15 C 0.1699(3) 0.6099(9) 0.1772(3) 0.054(3) Uani 1 1 d .
C16 C 0.1375(3) 0.6633(9) 0.2077(3) 0.048(3) Uani 1 1 d .
C17 C 0.1044(3) 0.5642(9) 0.2140(3) 0.047(2) Uani 1 1 d .
C18 C 0.1151(3) 0.4512(8) 0.1882(3) 0.047(2) Uani 1 1 d .
C19 C 0.1825(3) 0.3726(7) 0.1414(3) 0.050(3) Uani 1 1 d .
H19A H 0.1872 0.2951 0.1595 0.074 Uiso 1 1 calc R
H19B H 0.2113 0.4099 0.1332 0.074 Uiso 1 1 calc R
H19C H 0.1661 0.3464 0.1159 0.074 Uiso 1 1 calc R
C20 C 0.2139(3) 0.6758(9) 0.1627(3) 0.061(3) Uani 1 1 d .
H20A H 0.2380 0.6105 0.1636 0.092 Uiso 1 1 calc R
H20B H 0.2210 0.7495 0.1817 0.092 Uiso 1 1 calc R
H20C H 0.2106 0.7088 0.1337 0.092 Uiso 1 1 calc R
C21 C 0.1436(3) 0.7866(9) 0.2352(3) 0.056(3) Uani 1 1 d .
H21A H 0.1164 0.8400 0.2343 0.084 Uiso 1 1 calc R
H21B H 0.1686 0.8388 0.2243 0.084 Uiso 1 1 calc R
H21C H 0.1497 0.7601 0.2645 0.084 Uiso 1 1 calc R
C22 C 0.0678(3) 0.5698(9) 0.2486(3) 0.058(3) Uani 1 1 d .
H22A H 0.0429 0.5129 0.2403 0.087 Uiso 1 1 calc R
H22B H 0.0573 0.6610 0.2517 0.087 Uiso 1 1 calc R
H22C H 0.0800 0.5390 0.2756 0.087 Uiso 1 1 calc R
C23 C 0.0913(3) 0.3162(8) 0.1884(3) 0.054(3) Uani 1 1 d .
H23A H 0.1015 0.2639 0.2126 0.081 Uiso 1 1 calc R
H23B H 0.0980 0.2689 0.1620 0.081 Uiso 1 1 calc R
H23C H 0.0591 0.3300 0.1905 0.081 Uiso 1 1 calc R
C24 C -0.1275(4) 0.8171(10) 0.0450(4) 0.079(4) Uani 1 1 d .
H24A H -0.1193 0.8030 0.0149 0.094 Uiso 1 1 calc R
H24B H -0.1099 0.8918 0.0564 0.094 Uiso 1 1 calc R
C25 C -0.1782(4) 0.8438(12) 0.0495(4) 0.106(4) Uani 1 1 d .
H25A H -0.1839 0.9395 0.0534 0.127 Uiso 1 1 calc R
H25B H -0.1943 0.8133 0.0239 0.127 Uiso 1 1 calc R
C26 C -0.1931(4) 0.7662(14) 0.0883(4) 0.114(5) Uani 1 1 d .
H26A H -0.2139 0.6944 0.0806 0.136 Uiso 1 1 calc R
H26B H -0.2073 0.8245 0.1096 0.136 Uiso 1 1 calc R
C27 C -0.1483(5) 0.7105(14) 0.1047(4) 0.112(4) Uani 1 1 d .
H27A H -0.1351 0.7708 0.1260 0.134 Uiso 1 1 calc R
H27B H -0.1527 0.6227 0.1179 0.134 Uiso 1 1 calc R
C28 C -0.1693(4) 0.2828(14) 0.0884(4) 0.081(4) Uani 1 1 d U
H28A H -0.1901 0.3584 0.0903 0.097 Uiso 1 1 calc R
H28B H -0.1731 0.2411 0.0602 0.097 Uiso 1 1 calc R
C29 C -0.1789(5) 0.1892(13) 0.1208(4) 0.074(4) Uani 1 1 d U
H29A H -0.1972 0.1158 0.1094 0.089 Uiso 1 1 calc R
H29B H -0.1954 0.2319 0.1443 0.089 Uiso 1 1 calc R
C30 C -0.1355(5) 0.1390(12) 0.1361(4) 0.079(4) Uani 1 1 d D
H30A H -0.1278 0.0543 0.1221 0.095 Uiso 1 1 calc R
H30B H -0.1359 0.1256 0.1672 0.095 Uiso 1 1 calc R
C31 C -0.1034(5) 0.2459(15) 0.1239(5) 0.091(5) Uani 1 1 d DU
H31A H -0.0951 0.2983 0.1492 0.109 Uiso 1 1 calc R
H31B H -0.0761 0.2063 0.1119 0.109 Uiso 1 1 calc R
O12 O 0.2709(2) 0.7427(7) 0.2794(2) 0.079(2) Uani 1 1 d .
C32 C 0.2992(4) 0.8595(10) 0.2737(4) 0.077(3) Uani 1 1 d .
H32A H 0.3203 0.8460 0.2499 0.093 Uiso 1 1 calc R
H32B H 0.3164 0.8778 0.2998 0.093 Uiso 1 1 calc R
C33 C 0.2671(4) 0.9750(10) 0.2638(4) 0.078(4) Uani 1 1 d .
H33A H 0.2851 1.0557 0.2591 0.094 Uiso 1 1 calc R
H33B H 0.2517 0.9550 0.2369 0.094 Uiso 1 1 calc R
C34 C 0.2978(4) 0.6220(10) 0.2839(4) 0.078(3) Uani 1 1 d .
H34A H 0.3206 0.6349 0.3062 0.094 Uiso 1 1 calc R
H34B H 0.3132 0.6023 0.2569 0.094 Uiso 1 1 calc R
C35 C 0.2667(4) 0.5053(11) 0.2961(4) 0.081(3) Uani 1 1 d .
H35A H 0.2850 0.4254 0.3010 0.097 Uiso 1 1 calc R
H35B H 0.2516 0.5268 0.3231 0.097 Uiso 1 1 calc R

loop_
_atom_site_aniso_label
_atom_site_aniso_U_11
_atom_site_aniso_U_22
_atom_site_aniso_U_33
_atom_site_aniso_U_23
_atom_site_aniso_U_13
_atom_site_aniso_U_12
U 0.0431(2) 0.02822(18) 0.0531(2) 0.00402(18) -0.0030(2) -0.00025(18)
Na 0.046(2) 0.045(2) 0.059(2) 0.0077(17) 0.0021(18) 0.0014(17)
S1 0.0488(17) 0.0435(15) 0.0563(18) 0.0045(13) 0.0001(13) 0.0020(13)
S2 0.0480(16) 0.0301(14) 0.0521(17) 0.0015(11) -0.0006(13) 0.0010(12)
S3 0.0442(16) 0.0438(16) 0.070(2) 0.0049(14) 0.0067(14) 0.0027(13)
O1 0.043(4) 0.047(4) 0.047(4) -0.004(3) 0.004(3) -0.002(3)
O2 0.038(4) 0.049(4) 0.066(4) -0.004(3) 0.000(3) -0.002(3)
O3 0.052(4) 0.044(4) 0.074(5) 0.016(3) 0.002(3) 0.001(3)
O4 0.050(4) 0.027(3) 0.059(4) -0.002(3) -0.008(3) -0.006(3)
O5 0.044(4) 0.040(4) 0.068(4) -0.001(3) -0.006(3) 0.003(3)
O6 0.062(4) 0.041(4) 0.043(4) 0.013(3) 0.004(3) 0.004(3)
O7 0.040(4) 0.033(3) 0.062(4) -0.001(3) 0.007(3) -0.004(3)
O8 0.052(4) 0.059(4) 0.056(4) 0.009(4) 0.010(3) 0.003(3)
O9 0.056(4) 0.036(4) 0.069(5) -0.004(3) 0.015(3) 0.009(3)
O10 0.088(6) 0.075(5) 0.062(5) 0.006(4) 0.002(4) 0.040(5)
O11 0.082(5) 0.099(5) 0.107(5) 0.051(4) -0.030(4) -0.028(4)
F1 0.086(5) 0.050(4) 0.073(4) 0.002(3) 0.012(3) 0.023(3)
F2 0.070(4) 0.107(5) 0.051(4) -0.016(3) 0.000(3) 0.014(4)
F3 0.059(4) 0.080(4) 0.091(4) 0.004(3) 0.022(3) 0.000(3)
F4 0.080(4) 0.032(3) 0.068(4) -0.002(3) -0.022(3) 0.002(3)
F5 0.065(4) 0.043(3) 0.062(4) 0.008(3) 0.011(3) -0.008(3)
F6 0.050(3) 0.034(3) 0.074(4) 0.011(2) -0.003(3) 0.009(3)
F7 0.046(4) 0.116(5) 0.109(5) 0.019(4) -0.002(4) 0.005(4)
F8 0.069(4) 0.065(4) 0.123(5) 0.006(4) 0.037(4) 0.010(3)
F9 0.048(4) 0.053(4) 0.137(6) 0.008(4) 0.020(3) -0.001(3)
C1 0.051(7) 0.061(7) 0.055(7) 0.005(6) 0.005(6) 0.002(6)
C2 0.045(7) 0.038(6) 0.054(7) 0.001(5) 0.002(6) 0.006(5)
C3 0.061(8) 0.049(7) 0.076(9) -0.002(6) 0.018(7) -0.003(6)
C4 0.040(6) 0.026(5) 0.059(7) 0.009(5) -0.004(5) 0.003(5)
C5 0.056(6) 0.021(4) 0.063(7) -0.007(5) -0.025(6) 0.010(4)
C6 0.054(7) 0.037(5) 0.040(7) 0.008(4) -0.007(5) 0.005(5)
C7 0.051(7) 0.033(5) 0.052(7) 0.020(5) -0.008(5) 0.002(5)
C8 0.041(6) 0.029(5) 0.060(7) 0.003(5) 0.001(5) -0.006(4)
C9 0.058(7) 0.035(6) 0.087(8) 0.011(5) 0.000(6) 0.010(5)
C10 0.079(8) 0.034(6) 0.084(8) 0.021(5) -0.024(6) -0.005(5)
C11 0.091(9) 0.033(6) 0.066(7) 0.004(5) 0.016(6) 0.006(6)
C12 0.068(8) 0.048(6) 0.076(8) 0.020(5) 0.001(6) 0.005(5)
C13 0.075(8) 0.041(6) 0.042(6) -0.004(5) -0.009(5) 0.006(5)
C14 0.036(6) 0.037(6) 0.051(6) 0.006(5) -0.006(5) 0.001(5)
C15 0.052(7) 0.046(7) 0.065(7) 0.021(5) -0.004(6) -0.009(5)
C16 0.058(7) 0.046(6) 0.040(6) 0.008(5) -0.010(5) -0.006(5)
C17 0.045(7) 0.045(6) 0.051(7) 0.015(5) -0.006(5) 0.000(5)
C18 0.050(6) 0.027(5) 0.065(7) -0.004(5) -0.001(5) -0.009(5)
C19 0.055(6) 0.030(5) 0.064(7) 0.012(5) -0.013(5) 0.015(5)
C20 0.069(8) 0.042(6) 0.073(7) 0.005(5) -0.016(6) -0.004(5)
C21 0.077(8) 0.042(6) 0.049(6) -0.009(5) -0.010(5) 0.001(5)
C22 0.073(8) 0.052(6) 0.049(7) 0.010(5) -0.009(6) -0.009(6)
C23 0.065(7) 0.029(5) 0.068(7) 0.011(4) -0.012(6) 0.001(5)
C24 0.089(10) 0.055(7) 0.092(9) -0.016(7) -0.031(7) 0.009(6)
C25 0.104(7) 0.100(7) 0.113(7) -0.025(6) -0.021(6) 0.024(6)
C26 0.090(7) 0.129(8) 0.122(7) -0.008(6) 0.009(6) 0.003(6)
C27 0.117(8) 0.116(7) 0.101(7) 0.011(6) 0.009(6) 0.027(6)
C28 0.060(7) 0.100(7) 0.083(7) 0.030(6) -0.008(6) -0.006(6)
C29 0.080(7) 0.071(6) 0.072(7) 0.014(6) 0.001(6) -0.007(6)
C30 0.118(13) 0.047(8) 0.072(10) 0.022(7) 0.006(9) -0.017(9)
C31 0.085(8) 0.086(8) 0.101(8) 0.035(7) -0.032(7) -0.018(7)
O12 0.077(6) 0.052(5) 0.107(6) 0.003(4) 0.010(4) -0.001(4)
C32 0.073(8) 0.058(7) 0.101(9) 0.019(7) 0.010(7) -0.002(7)
C33 0.094(10) 0.051(7) 0.090(9) 0.009(6) 0.020(7) -0.010(7)
C34 0.069(8) 0.059(8) 0.107(9) -0.002(7) 0.005(7) 0.012(7)
C35 0.077(9) 0.067(8) 0.098(10) -0.005(7) 0.001(7) 0.007(7)

loop_
_atom_type_symbol
_atom_type_description
_atom_type_scat_dispersion_real
_atom_type_scat_dispersion_imag
_atom_type_scat_source
C C 0.0033 0.0016 'International Tables Vol C Tables 4.2.6.8 and 6.1.1.4'
H H 0.0000 0.0000 'International Tables Vol C Tables 4.2.6.8 and 6.1.1.4'
Na Na 0.0362 0.0249 'International Tables Vol C Tables 4.2.6.8 and 6.1.1.4'
O O 0.0106 0.0060 'International Tables Vol C Tables 4.2.6.8 and 6.1.1.4'
F F 0.0171 0.0103 'International Tables Vol C Tables 4.2.6.8 and 6.1.1.4'
S S 0.1246 0.1234 'International Tables Vol C Tables 4.2.6.8 and 6.1.1.4'
U U -9.6767 9.6646 'International Tables Vol C Tables 4.2.6.8 and 6.1.1.4'

loop_
_geom_angle_atom_site_label_1
_geom_angle_atom_site_label_2
_geom_angle_atom_site_label_3
_geom_angle
_geom_angle_site_symmetry_1
_geom_angle_site_symmetry_3
O4 U O1 75.06(18) . .
O4 U O7 75.72(19) . .
O1 U O7 150.75(18) . .
O10 Na O5 142.7(3) . .
O10 Na O11 106.4(3) . .
O5 Na O11 99.5(3) . .
O10 Na O6 86.4(2) . 5_565
O5 Na O6 82.4(2) . 5_565
O11 Na O6 152.7(3) . 5_565
O10 Na O8 91.7(3) . 5_565
O5 Na O8 120.4(2) . 5_565
O11 Na O8 77.0(2) . 5_565
O6 Na O8 78.6(2) 5_565 5_565
O10 Na O2 81.7(2) . .
O5 Na O2 75.9(2) . .
O11 Na O2 81.6(2) . .
O6 Na O2 124.8(2) 5_565 .
O8 Na O2 154.9(2) 5_565 .
O2 S1 O3 118.3(4) . .
O2 S1 O1 112.9(4) . .
O3 S1 O1 113.5(4) . .
O2 S1 C1 102.5(4) . .
O3 S1 C1 104.5(4) . .
O1 S1 C1 102.8(4) . .
O6 S2 O5 116.8(4) . .
O6 S2 O4 113.5(4) . .
O5 S2 O4 113.0(3) . .
O6 S2 C2 105.3(4) . .
O5 S2 C2 103.9(4) . .
O4 S2 C2 102.2(4) . .
O9 S3 O8 117.8(4) . .
O9 S3 O7 114.4(4) . .
O8 S3 O7 112.9(3) . .
O9 S3 C3 104.6(4) . .
O8 S3 C3 102.4(5) . .
O7 S3 C3 102.1(4) . .
S1 O1 U 152.7(3) . .
S1 O2 Na 162.5(4) . .
S2 O4 U 166.6(3) . .
S2 O5 Na 159.7(3) . .
S2 O6 Na 157.0(3) . 5_565
S3 O7 U 149.4(3) . .
S3 O8 Na 136.0(4) . 5_565
C27 O10 C24 105.9(9) . .
C27 O10 Na 120.0(7) . .
C24 O10 Na 133.1(6) . .
C31 O11 C28 106.9(9) . .
C31 O11 Na 122.8(7) . .
C28 O11 Na 130.0(7) . .
F1 C1 F3 108.2(8) . .
F1 C1 F2 109.1(9) . .
F3 C1 F2 108.0(8) . .
F1 C1 S1 112.5(7) . .
F3 C1 S1 108.4(7) . .
F2 C1 S1 110.6(7) . .
F5 C2 F6 109.2(8) . .
F5 C2 F4 109.2(8) . .
F6 C2 F4 108.0(7) . .
F5 C2 S2 111.1(6) . .
F6 C2 S2 110.7(6) . .
F4 C2 S2 108.5(6) . .
F9 C3 F8 108.8(9) . .
F9 C3 F7 108.6(9) . .
F8 C3 F7 107.7(9) . .
F9 C3 S3 112.4(8) . .
F8 C3 S3 108.4(7) . .
F7 C3 S3 110.8(7) . .
C8 C4 C5 110.0(8) . .
C8 C4 C9 126.2(9) . .
C5 C4 C9 122.9(9) . .
C4 C5 C6 108.2(8) . .
C4 C5 C10 123.8(9) . .
C6 C5 C10 126.3(9) . .
C5 C6 C7 106.9(8) . .
C5 C6 C11 127.6(9) . .
C7 C6 C11 125.3(9) . .
C8 C7 C6 107.2(8) . .
C8 C7 C12 124.5(9) . .
C6 C7 C12 127.5(9) . .
C4 C8 C7 107.8(8) . .
C4 C8 C13 128.7(9) . .
C7 C8 C13 123.3(8) . .
C18 C14 C15 107.2(8) . .
C18 C14 C19 124.8(8) . .
C15 C14 C19 127.1(8) . .
C14 C15 C16 107.8(8) . .
C14 C15 C20 125.1(9) . .
C16 C15 C20 126.8(9) . .
C17 C16 C15 107.1(8) . .
C17 C16 C21 125.3(9) . .
C15 C16 C21 126.2(9) . .
C16 C17 C18 108.8(8) . .
C16 C17 C22 124.6(9) . .
C18 C17 C22 125.8(8) . .
C14 C18 C17 109.0(8) . .
C14 C18 C23 123.9(8) . .
C17 C18 C23 126.7(9) . .
O10 C24 C25 104.1(10) . .
C26 C25 C24 105.8(10) . .
C25 C26 C27 101.5(11) . .
O10 C27 C26 106.6(10) . .
C29 C28 O11 109.1(11) . .
C28 C29 C30 106.4(11) . .
C29 C30 C31 103.7(11) . .
O11 C31 C30 108.7(11) . .
C32 O12 C34 111.2(8) . .
O12 C32 C33 105.8(8) . .
C35 C33 C32 116.7(10) 8_665 .
O12 C34 C35 108.9(9) . .
C33 C35 C34 113.7(10) 8_655 .

loop_
_geom_bond_atom_site_label_1
_geom_bond_atom_site_label_2
_geom_bond_distance
_geom_bond_site_symmetry_2
U O4 2.381(5) .
U O1 2.401(6) .
U O7 2.408(6) .
U C18 2.713(9) .
U C14 2.719(8) .
U C7 2.723(8) .
U C6 2.727(8) .
U C4 2.735(8) .
U C8 2.737(8) .
U C5 2.739(8) .
U C15 2.741(9) .
U C17 2.769(9) .
U C16 2.789(8) .
U Na 5.849(3) .
U U 10.0323(11) 5_565
Na O10 2.308(7) .
Na O5 2.325(7) .
Na O11 2.375(7) .
Na O6 2.416(6) 5_565
Na O8 2.431(7) 5_565
Na O2 2.453(7) .
Na Na 5.989(7) 5_565
S1 O2 1.427(6) .
S1 O3 1.434(6) .
S1 O1 1.473(6) .
S1 C1 1.842(10) .
S2 O6 1.421(6) .
S2 O5 1.429(6) .
S2 O4 1.480(5) .
S2 C2 1.837(9) .
S3 O9 1.417(6) .
S3 O8 1.441(6) .
S3 O7 1.485(6) .
S3 C3 1.833(11) .
O6 Na 2.416(6) 5_565
O8 Na 2.431(7) 5_565
O10 C27 1.372(13) .
O10 C24 1.399(11) .
O11 C31 1.391(14) .
O11 C28 1.424(13) .
F1 C1 1.309(10) .
F2 C1 1.329(10) .
F3 C1 1.329(10) .
F4 C2 1.329(10) .
F5 C2 1.310(9) .
F6 C2 1.328(9) .
F7 C3 1.345(11) .
F8 C3 1.319(10) .
F9 C3 1.310(11) .
C4 C8 1.388(12) .
C4 C5 1.404(11) .
C4 C9 1.525(12) .
C5 C6 1.407(12) .
C5 C10 1.509(11) .
C6 C7 1.458(12) .
C6 C11 1.516(11) .
C7 C8 1.419(12) .
C7 C12 1.488(12) .
C8 C13 1.507(11) .
C14 C18 1.403(11) .
C14 C15 1.426(11) .
C14 C19 1.504(11) .
C15 C16 1.441(12) .
C15 C20 1.521(12) .
C16 C17 1.399(11) .
C16 C21 1.498(11) .
C17 C18 1.409(11) .
C17 C22 1.520(12) .
C18 C23 1.511(11) .
C24 C25 1.525(15) .
C25 C26 1.491(15) .
C26 C27 1.519(15) .
C28 C29 1.395(14) .
C29 C30 1.451(17) .
C30 C31 1.47(2) .
O12 C32 1.437(10) .
O12 C34 1.440(10) .
C32 C33 1.515(13) .
C33 C35 1.442(13) 8_665
C34 C35 1.524(13) .
C35 C33 1.443(13) 8_655
